data_2241325
loop_
_publ_author_name
'McAdam, C. John'
'Hanton, Lyall R.'
'Moratti, Stephen C.'
'Simpson, Jim'

_publ_section_title
;
 Crystal structures of two bis(iodomethyl)benzene derivatives:
 similarities and differences in the crystal packing
;
_journal_coeditor_code SU5235
_journal_issue 12
_journal_name_full 'Acta Crystallographica Section E'
_journal_page_first 1505
_journal_page_last 1509
_journal_paper_doi 10.1107/S2056989015021295
_journal_volume 71
_journal_year 2015
_chemical_formula_iupac 'C8 H8 I2'
_chemical_formula_moiety 'C8 H8 I2'
_chemical_formula_sum 'C8 H8 I2'
_chemical_formula_weight 357.94
_chemical_name_systematic
;
1,3-Bis(iodomethyl)benzene
;
_space_group_crystal_system monoclinic
_space_group_IT_number 14
_space_group_name_Hall '-P 2yn'
_space_group_name_H-M_alt 'P 1 21/n 1'
_symmetry_space_group_name_Hall '-P 2yn'
_symmetry_space_group_name_H-M 'P 1 21/n 1'
_atom_sites_solution_hydrogens geom
_audit_creation_method SHELXL-2014/7
_cell_angle_alpha 90
_cell_angle_beta 95.2030(10)
_cell_angle_gamma 90
_cell_formula_units_Z 4
_cell_length_a 13.5323(3)
_cell_length_b 4.54640(10)
_cell_length_c 15.6269(4)
_cell_measurement_temperature 90(2)
_cell_measurement_theta_max 32.97
_cell_measurement_theta_min 2.62
_cell_volume 957.46(4)
_computing_cell_refinement
;
APEX2 and SAINT (Bruker, 2013)
;
_computing_data_collection
;
APEX2 (Bruker, 2013)
;
_computing_data_reduction
;
SAINT (Bruker, 2013)
;
_computing_molecular_graphics
;
Mercury (Macrae <i>et al.</i>,  2008)
;
_computing_publication_material
;
SHELXL2014 (Sheldrick, 2015b), enCIFer (Allen <i>et al.</i>,
2004),
PLATON (Spek, 2009),  publCIF (Westrip, 2010) and WinGX
(Farrugia, 2012)
;
_computing_structure_refinement
;
SHELXL2014 (Sheldrick, 2015b) and <i>TITAN2000</i> (Hunter & Simpson,
1999)
;
_computing_structure_solution
;
SHELXT (Sheldrick, 2015a)
;
_diffrn_ambient_temperature 90(2)
_diffrn_measured_fraction_theta_full 0.998
_diffrn_measured_fraction_theta_max 0.924
_diffrn_measurement_device_type 'Bruker APEXII CCD area-detector'
_diffrn_measurement_method '\w scans'
_diffrn_radiation_type MoK\a
_diffrn_radiation_wavelength 0.71073
_diffrn_reflns_av_R_equivalents 0.0332
_diffrn_reflns_limit_h_max 20
_diffrn_reflns_limit_h_min -20
_diffrn_reflns_limit_k_max 5
_diffrn_reflns_limit_k_min -6
_diffrn_reflns_limit_l_max 24
_diffrn_reflns_limit_l_min -23
_diffrn_reflns_number 16804
_diffrn_reflns_theta_full 25.242
_diffrn_reflns_theta_max 33.440
_diffrn_reflns_theta_min 3.023
_diffrn_standards_number 0
_exptl_absorpt_coefficient_mu 6.499
_exptl_absorpt_correction_T_max 1.000000
_exptl_absorpt_correction_T_min 0.569306
_exptl_absorpt_correction_type multi-scan
_exptl_absorpt_process_details
;
(SADABS; Bruker, 2013)
;
_exptl_crystal_colour colourless
_exptl_crystal_density_diffrn 2.483
_exptl_crystal_density_method 'not measured'
_exptl_crystal_description needle
_exptl_crystal_F_000 648
_exptl_crystal_size_max 0.450
_exptl_crystal_size_mid 0.060
_exptl_crystal_size_min 0.050
_refine_diff_density_max 1.237
_refine_diff_density_min -0.767
_refine_ls_extinction_method none
_refine_ls_goodness_of_fit_ref 1.064
_refine_ls_hydrogen_treatment constr
_refine_ls_matrix_type full
_refine_ls_number_parameters 91
_refine_ls_number_reflns 3435
_refine_ls_number_restraints 0
_refine_ls_restrained_S_all 1.064
_refine_ls_R_factor_all 0.0325
_refine_ls_R_factor_gt 0.0239
_refine_ls_shift/su_max 0.002
_refine_ls_shift/su_mean 0.000
_refine_ls_structure_factor_coef Fsqd
_refine_ls_weighting_details 'w=1/[\s^2^(Fo^2^)+(0.0109P)^2^+1.4343P] where P=(Fo^2^+2Fc^2^)/3'
_refine_ls_weighting_scheme calc
_refine_ls_wR_factor_gt 0.0445
_refine_ls_wR_factor_ref 0.0477
_reflns_number_gt 2826
_reflns_number_total 3435
_reflns_threshold_expression 'I > 2\s(I)'
_cod_data_source_file su5235sup1.cif
_cod_data_source_block II
_cod_database_code 2241325
_shelx_space_group_comment
;
The symmetry employed for this shelxl refinement is uniquely defined
by the following loop, which should always be used as a source of
symmetry information in preference to the above space-group names.
They are only intended as comments.
;
_shelx_estimated_absorpt_t_min 0.158
_shelx_estimated_absorpt_t_max 0.737

loop_
_space_group_symop_operation_xyz
'x, y, z'
'-x+1/2, y+1/2, -z+1/2'
'-x, -y, -z'
'x-1/2, -y-1/2, z-1/2'

loop_
_atom_site_type_symbol
_atom_site_label
_atom_site_fract_x
_atom_site_fract_y
_atom_site_fract_z
_atom_site_U_iso_or_equiv
_atom_site_adp_type
_atom_site_calc_flag
_atom_site_occupancy
I I1 0.35561(2) 0.36401(4) 0.46514(2) 0.01445(4) Uani d 1
C C11 0.4498(2) 0.1469(6) 0.37746(17) 0.0197(5) Uani d 1
H H11A 0.5193 0.1461 0.4034 0.024 Uiso calc 1
H H11B 0.4282 -0.0599 0.3690 0.024 Uiso calc 1
C C1 0.44471(19) 0.2984(6) 0.29275(16) 0.0152(5) Uani d 1
C C2 0.51858(18) 0.4993(5) 0.27547(16) 0.0138(5) Uani d 1
H H2 0.5707 0.5419 0.3185 0.017 Uiso calc 1
C C3 0.51650(18) 0.6379(5) 0.19574(16) 0.0128(4) Uani d 1
C C31 0.59593(19) 0.8514(6) 0.17788(17) 0.0175(5) Uani d 1
H H31A 0.6261 0.9352 0.2326 0.021 Uiso calc 1
H H31B 0.5667 1.0148 0.1421 0.021 Uiso calc 1
I I3 0.71036(2) 0.63230(4) 0.11079(2) 0.01692(5) Uani d 1
C C4 0.43920(19) 0.5755(6) 0.13244(16) 0.0171(5) Uani d 1
H H4 0.4369 0.6696 0.0780 0.021 Uiso calc 1
C C5 0.36591(19) 0.3753(6) 0.14961(17) 0.0179(5) Uani d 1
H H5 0.3138 0.3322 0.1066 0.022 Uiso calc 1
C C6 0.36832(19) 0.2379(6) 0.22919(18) 0.0178(5) Uani d 1
H H6 0.3177 0.1021 0.2404 0.021 Uiso calc 1

loop_
_atom_site_aniso_label
_atom_site_aniso_U_11
_atom_site_aniso_U_22
_atom_site_aniso_U_33
_atom_site_aniso_U_12
_atom_site_aniso_U_13
_atom_site_aniso_U_23
I1 0.01484(7) 0.01475(9) 0.01451(8) 0.00033(6) 0.00534(5) 0.00083(6)
C11 0.0223(12) 0.0167(13) 0.0216(12) 0.0064(11) 0.0091(10) 0.0020(11)
C1 0.0174(11) 0.0125(12) 0.0167(11) 0.0032(10) 0.0065(9) 0.0003(9)
C2 0.0149(11) 0.0112(12) 0.0155(11) 0.0011(9) 0.0035(9) -0.0025(9)
C3 0.0139(10) 0.0097(11) 0.0153(10) 0.0010(9) 0.0044(8) -0.0013(9)
C31 0.0191(12) 0.0131(13) 0.0215(12) -0.0020(10) 0.0083(10) -0.0037(10)
I3 0.01582(8) 0.01765(9) 0.01833(8) -0.00134(6) 0.00728(6) -0.00027(6)
C4 0.0184(11) 0.0182(13) 0.0148(11) 0.0024(10) 0.0016(9) 0.0005(10)
C5 0.0152(11) 0.0191(13) 0.0190(12) 0.0004(10) -0.0012(9) -0.0044(10)
C6 0.0153(11) 0.0147(13) 0.0243(13) -0.0029(10) 0.0057(10) -0.0010(11)

loop_
_atom_type_symbol
_atom_type_description
_atom_type_scat_dispersion_real
_atom_type_scat_dispersion_imag
_atom_type_scat_source
C C 0.0033 0.0016 'International Tables Vol C Tables 4.2.6.8 and 6.1.1.4'
H H 0.0000 0.0000 'International Tables Vol C Tables 4.2.6.8 and 6.1.1.4'
I I -0.4742 1.8119 'International Tables Vol C Tables 4.2.6.8 and 6.1.1.4'

loop_
_geom_angle_atom_site_label_1
_geom_angle_atom_site_label_2
_geom_angle_atom_site_label_3
_geom_angle_site_symmetry_3
_geom_angle
C11 I1 I3 4_566 117.47(7)
C1 C11 I1 . 111.45(17)
C1 C11 H11A . 109.3
I1 C11 H11A . 109.3
C1 C11 H11B . 109.3
I1 C11 H11B . 109.3
H11A C11 H11B . 108.0
C6 C1 C2 . 119.2(2)
C6 C1 C11 . 120.9(2)
C2 C1 C11 . 119.9(2)
C3 C2 C1 . 120.7(2)
C3 C2 H2 . 119.6
C1 C2 H2 . 119.6
C2 C3 C4 . 119.5(2)
C2 C3 C31 . 120.3(2)
C4 C3 C31 . 120.2(2)
C3 C31 I3 . 110.27(16)
C3 C31 H31A . 109.6
I3 C31 H31A . 109.6
C3 C31 H31B . 109.6
I3 C31 H31B . 109.6
H31A C31 H31B . 108.1
C5 C4 C3 . 119.7(2)
C5 C4 H4 . 120.1
C3 C4 H4 . 120.1
C6 C5 C4 . 120.5(2)
C6 C5 H5 . 119.7
C4 C5 H5 . 119.7
C5 C6 C1 . 120.3(2)
C5 C6 H6 . 119.9
C1 C6 H6 . 119.9

loop_
_geom_bond_atom_site_label_1
_geom_bond_atom_site_label_2
_geom_bond_site_symmetry_2
_geom_bond_distance
I1 C11 . 2.189(3)
I1 I3 4_566 3.8662(2)
C11 C1 . 1.488(4)
C11 H11A . 0.9900
C11 H11B . 0.9900
C1 C6 . 1.394(4)
C1 C2 . 1.399(3)
C2 C3 . 1.394(3)
C2 H2 . 0.9500
C3 C4 . 1.402(3)
C3 C31 . 1.493(3)
C31 I3 . 2.187(2)
C31 H31A . 0.9900
C31 H31B . 0.9900
C4 C5 . 1.390(4)
C4 H4 . 0.9500
C5 C6 . 1.390(4)
C5 H5 . 0.9500
C6 H6 . 0.9500

loop_
_geom_hbond_atom_site_label_D
_geom_hbond_atom_site_label_H
_geom_hbond_atom_site_label_A
_geom_hbond_site_symmetry_A
_geom_hbond_distance_DH
_geom_hbond_distance_HA
_geom_hbond_distance_DA
_geom_hbond_angle_DHA
C11 H11B I1 1_545 0.99 3.22 4.060(3) 144
C5 H5 I1 2_545 0.95 3.25 4.078(3) 147
C31 H31A I3 2_655 0.99 3.27 4.224(3) 162
C31 H31A Cg 1_565 0.99 2.84 3.453(3) 121

loop_
_geom_torsion_atom_site_label_1
_geom_torsion_atom_site_label_2
_geom_torsion_atom_site_label_3
_geom_torsion_atom_site_label_4
_geom_torsion
I1 C11 C1 C6 -83.6(3)
I1 C11 C1 C2 97.9(2)
C6 C1 C2 C3 -0.1(4)
C11 C1 C2 C3 178.4(2)
C1 C2 C3 C4 0.2(4)
C1 C2 C3 C31 -179.8(2)
C2 C3 C31 I3 96.4(2)
C4 C3 C31 I3 -83.7(3)
C2 C3 C4 C5 -0.3(4)
C31 C3 C4 C5 179.7(2)
C3 C4 C5 C6 0.4(4)
C4 C5 C6 C1 -0.3(4)
C2 C1 C6 C5 0.2(4)
C11 C1 C6 C5 -178.4(2)

_cod_database_fobs_code 2241325
